data_4341712
loop_
_publ_author_name
'Klonowski, Peter'
'Goloboy, James C.'
'Uribe-Romo, Fernando J'
'Sun, Furong'
'Zhu, Lingyang'
'G\'andara, Felipe'
'Wills, Corinne'
'Errington, R. John'
'Yaghi, Omar M.'
'Klemperer, Walter G.'

_publ_section_title
;
 Synthesis and Characterization of the Platinum-Substituted Keggin Anion
 \a-H2SiPtW11O40(4-)
;
_journal_name_full 'Inorganic chemistry'
_journal_page_first 141119142641005
_journal_paper_doi 10.1021/ic502617k
_journal_year 2014
_chemical_formula_moiety 'C32.50 O40 Si W12'
_chemical_formula_sum 'C32.5 O40 Si W12'
_chemical_formula_weight 3264.62
_chemical_name_systematic
; 
 ? 
;
_space_group_IT_number 229
_symmetry_cell_setting cubic
_symmetry_space_group_name_Hall '-I 4 2 3'
_symmetry_space_group_name_H-M 'I m -3 m'
_atom_sites_solution_primary direct
_atom_sites_solution_secondary difmap
_audit_creation_method SHELXL-97
_cell_angle_alpha 90.00
_cell_angle_beta 90.00
_cell_angle_gamma 90.00
_cell_formula_units_Z 2
_cell_length_a 17.576(4)
_cell_length_b 17.576(4)
_cell_length_c 17.576(4)
_cell_measurement_reflns_used 3760
_cell_measurement_temperature 100(2)
_cell_measurement_theta_max 28.93
_cell_measurement_theta_min 3.10
_cell_volume 5430(2)
_computing_cell_refinement 'Bruker SAINT'
_computing_data_collection 'Bruker APEX2'
_computing_data_reduction 'Bruker SAINT'
_computing_molecular_graphics 'Bruker SHELXTL'
_computing_publication_material 'Bruker SHELXTL'
_computing_structure_refinement 'SHELXL-97 (Sheldrick, 2008)'
_computing_structure_solution 'SHELXS-97 (Sheldrick, 2008)'
_diffrn_ambient_temperature 100(2)
_diffrn_measured_fraction_theta_full 0.981
_diffrn_measured_fraction_theta_max 0.981
_diffrn_measurement_device_type 'Bruker APEX-II CCD'
_diffrn_measurement_method '\w scans'
_diffrn_radiation_source Synchrotron
_diffrn_radiation_wavelength 0.77490
_diffrn_reflns_av_R_equivalents 0.0728
_diffrn_reflns_av_sigmaI/netI 0.0415
_diffrn_reflns_limit_h_max 17
_diffrn_reflns_limit_h_min -19
_diffrn_reflns_limit_k_max 21
_diffrn_reflns_limit_k_min -4
_diffrn_reflns_limit_l_max 21
_diffrn_reflns_limit_l_min -21
_diffrn_reflns_number 6052
_diffrn_reflns_theta_full 29.01
_diffrn_reflns_theta_max 29.01
_diffrn_reflns_theta_min 3.10
_exptl_absorpt_coefficient_mu 15.794
_exptl_absorpt_correction_T_max 0.0221
_exptl_absorpt_correction_T_min 0.0025
_exptl_absorpt_correction_type multi-scan
_exptl_absorpt_process_details SADABS
_exptl_crystal_colour colorless
_exptl_crystal_density_diffrn 1.997
_exptl_crystal_density_method 'not measured'
_exptl_crystal_description prismatic
_exptl_crystal_F_000 2834
_exptl_crystal_size_max 0.4
_exptl_crystal_size_mid 0.3
_exptl_crystal_size_min 0.25
_refine_diff_density_max 1.719
_refine_diff_density_min -1.196
_refine_diff_density_rms 0.213
_refine_ls_extinction_method none
_refine_ls_goodness_of_fit_ref 1.176
_refine_ls_matrix_type full
_refine_ls_number_parameters 38
_refine_ls_number_reflns 576
_refine_ls_number_restraints 0
_refine_ls_restrained_S_all 1.176
_refine_ls_R_factor_all 0.1091
_refine_ls_R_factor_gt 0.1036
_refine_ls_shift/su_max 0.002
_refine_ls_shift/su_mean 0.001
_refine_ls_structure_factor_coef Fsqd
_refine_ls_weighting_details 'calc w=1/[\s^2^(Fo^2^)+(0.0200P)^2^+455.0143P] where P=(Fo^2^+2Fc^2^)/3'
_refine_ls_weighting_scheme calc
_refine_ls_wR_factor_gt 0.2199
_refine_ls_wR_factor_ref 0.2222
_reflns_number_gt 541
_reflns_number_total 576
_reflns_threshold_expression >2sigma(I)
_cod_data_source_file ic502617k_si_003.cif
_cod_data_source_block TBA-2
_cod_depositor_comments
;
The following automatic conversions were performed:

'_symmetry_cell_setting' value 'Cubic' changed to 'cubic' according
to
/home/saulius/struct/COD-crude-data--automatic-downloads/rss-feeds/ACS/lib/dictionaries/cif_core.dic
dictionary named 'cif_core.dic' version 2.4.2 from 2011-04-26.

Automatic conversion script
Id: cif_fix_values 2935 2014-11-11 08:27:57Z andrius 
;
_cod_original_sg_symbol_H-M Im-3m
_cod_original_formula_sum 'C32.50 O40 Si W12'
_cod_database_code 4341712

loop_
_symmetry_equiv_pos_as_xyz
'x, y, z'
'-x, -y, z'
'-x, y, -z'
'x, -y, -z'
'z, x, y'
'z, -x, -y'
'-z, -x, y'
'-z, x, -y'
'y, z, x'
'-y, z, -x'
'y, -z, -x'
'-y, -z, x'
'y, x, -z'
'-y, -x, -z'
'y, -x, z'
'-y, x, z'
'x, z, -y'
'-x, z, y'
'-x, -z, -y'
'x, -z, y'
'z, y, -x'
'z, -y, x'
'-z, y, x'
'-z, -y, -x'
'x+1/2, y+1/2, z+1/2'
'-x+1/2, -y+1/2, z+1/2'
'-x+1/2, y+1/2, -z+1/2'
'x+1/2, -y+1/2, -z+1/2'
'z+1/2, x+1/2, y+1/2'
'z+1/2, -x+1/2, -y+1/2'
'-z+1/2, -x+1/2, y+1/2'
'-z+1/2, x+1/2, -y+1/2'
'y+1/2, z+1/2, x+1/2'
'-y+1/2, z+1/2, -x+1/2'
'y+1/2, -z+1/2, -x+1/2'
'-y+1/2, -z+1/2, x+1/2'
'y+1/2, x+1/2, -z+1/2'
'-y+1/2, -x+1/2, -z+1/2'
'y+1/2, -x+1/2, z+1/2'
'-y+1/2, x+1/2, z+1/2'
'x+1/2, z+1/2, -y+1/2'
'-x+1/2, z+1/2, y+1/2'
'-x+1/2, -z+1/2, -y+1/2'
'x+1/2, -z+1/2, y+1/2'
'z+1/2, y+1/2, -x+1/2'
'z+1/2, -y+1/2, x+1/2'
'-z+1/2, y+1/2, x+1/2'
'-z+1/2, -y+1/2, -x+1/2'
'-x, -y, -z'
'x, y, -z'
'x, -y, z'
'-x, y, z'
'-z, -x, -y'
'-z, x, y'
'z, x, -y'
'z, -x, y'
'-y, -z, -x'
'y, -z, x'
'-y, z, x'
'y, z, -x'
'-y, -x, z'
'y, x, z'
'-y, x, -z'
'y, -x, -z'
'-x, -z, y'
'x, -z, -y'
'x, z, y'
'-x, z, -y'
'-z, -y, x'
'-z, y, -x'
'z, -y, -x'
'z, y, x'
'-x+1/2, -y+1/2, -z+1/2'
'x+1/2, y+1/2, -z+1/2'
'x+1/2, -y+1/2, z+1/2'
'-x+1/2, y+1/2, z+1/2'
'-z+1/2, -x+1/2, -y+1/2'
'-z+1/2, x+1/2, y+1/2'
'z+1/2, x+1/2, -y+1/2'
'z+1/2, -x+1/2, y+1/2'
'-y+1/2, -z+1/2, -x+1/2'
'y+1/2, -z+1/2, x+1/2'
'-y+1/2, z+1/2, x+1/2'
'y+1/2, z+1/2, -x+1/2'
'-y+1/2, -x+1/2, z+1/2'
'y+1/2, x+1/2, z+1/2'
'-y+1/2, x+1/2, -z+1/2'
'y+1/2, -x+1/2, -z+1/2'
'-x+1/2, -z+1/2, y+1/2'
'x+1/2, -z+1/2, -y+1/2'
'x+1/2, z+1/2, y+1/2'
'-x+1/2, z+1/2, -y+1/2'
'-z+1/2, -y+1/2, x+1/2'
'-z+1/2, y+1/2, -x+1/2'
'z+1/2, -y+1/2, -x+1/2'
'z+1/2, y+1/2, x+1/2'

loop_
_atom_site_label
_atom_site_type_symbol
_atom_site_fract_x
_atom_site_fract_y
_atom_site_fract_z
_atom_site_U_iso_or_equiv
_atom_site_adp_type
_atom_site_occupancy
_atom_site_symmetry_multiplicity
_atom_site_calc_flag
_atom_site_refinement_flags
_atom_site_Wyckoff_symbol
Si1 Si 0.5000 0.5000 0.5000 0.024(4) Uani 1 48 d S a
W1 W 0.35860(7) 0.64140(7) 0.5000 0.0970(11) Uani 1 4 d S h
O1 O 0.4487(19) 0.5513(19) 0.4487(19) 0.064(14) Uani 0.50 6 d SP f
O2 O 0.334(3) 0.564(2) 0.436(2) 0.086(8) Uani 0.50 2 d SP k
O2A O 0.311(3) 0.583(2) 0.417(2) 0.086(8) Uani 0.50 2 d SP k
O3 O 0.2905(15) 0.7095(15) 0.5000 0.19(2) Uani 1 4 d S h
C1 C 0.268(8) 0.732(8) 0.732(8) 0.13(9) Uiso 0.33 6 d SP f
C2 C 0.318(5) 0.763(8) 0.682(5) 0.08(3) Uiso 0.25 2 d SP k
C3 C 0.236(11) 0.764(11) 0.693(11) 0.16(9) Uiso 0.25 2 d SP k
C4 C 0.184(9) 0.684(6) 0.684(6) 0.09(3) Uiso 0.25 2 d SP k
C5 C 0.102(17) 0.352(12) 0.352(12) 0.22(11) Uiso 0.25 2 d SP k
C6 C 0.113(8) 0.412(6) 0.412(6) 0.10(4) Uiso 0.25 2 d SP k

loop_
_atom_site_aniso_label
_atom_site_aniso_U_11
_atom_site_aniso_U_22
_atom_site_aniso_U_33
_atom_site_aniso_U_23
_atom_site_aniso_U_13
_atom_site_aniso_U_12
Si1 0.024(4) 0.024(4) 0.024(4) 0.000 0.000 0.000
W1 0.0802(11) 0.0802(11) 0.131(2) 0.000 0.000 0.0438(10)
O1 0.064(14) 0.064(14) 0.064(14) 0.003(16) -0.003(16) 0.003(16)
O2 0.07(3) 0.095(17) 0.095(17) 0.023(19) -0.029(10) 0.029(10)
O2A 0.07(3) 0.095(17) 0.095(17) 0.023(19) -0.029(10) 0.029(10)
O3 0.14(3) 0.14(3) 0.29(7) 0.000 0.000 0.08(3)

loop_
_atom_type_symbol
_atom_type_description
_atom_type_scat_dispersion_real
_atom_type_scat_dispersion_imag
_atom_type_scat_source
C C 0.0040 0.0020 'International Tables Vol C Tables 4.2.6.8 and 6.1.1.4'
O O 0.0140 0.0070 'International Tables Vol C Tables 4.2.6.8 and 6.1.1.4'
Si Si 0.0950 0.0840 'International Tables Vol C Tables 4.2.6.8 and 6.1.1.4'
W W -1.0850 7.7880 'International Tables Vol C Tables 4.2.6.8 and 6.1.1.4'

loop_
_geom_angle_atom_site_label_1
_geom_angle_atom_site_label_2
_geom_angle_atom_site_label_3
_geom_angle
_geom_angle_site_symmetry_1
_geom_angle_site_symmetry_3
O2A O2 W1 94(3) . 59_655
O2A O2 W1 94(3) . .
W1 O2 W1 150(4) 59_655 .
Si1 O1 O1 54.733(3) . 52_655
Si1 O1 O1 54.733(4) . 50_556
O1 O1 O1 89.996(5) 52_655 50_556
Si1 O1 O1 54.733(1) . 51_565
O1 O1 O1 89.996(10) 52_655 51_565
O1 O1 O1 89.996(12) 50_556 51_565
Si1 O1 W1 122.8(11) . 59_655
O1 O1 W1 131.0(4) 52_655 59_655
O1 O1 W1 131.0(4) 50_556 59_655
O1 O1 W1 68.1(12) 51_565 59_655
Si1 O1 W1 122.8(11) . 53_666
O1 O1 W1 68.1(11) 52_655 53_666
O1 O1 W1 131.0(4) 50_556 53_666
O1 O1 W1 131.0(4) 51_565 53_666
W1 O1 W1 93.4(16) 59_655 53_666
Si1 O1 W1 122.8(11) . .
O1 O1 W1 131.0(4) 52_655 .
O1 O1 W1 68.1(11) 50_556 .
O1 O1 W1 131.0(4) 51_565 .
W1 O1 W1 93.4(16) 59_655 .
W1 O1 W1 93.4(16) 53_666 .
O2 O2A W1 67(3) . 59_655
O2 O2A W1 67(3) . .
W1 O2A W1 126(2) 59_655 .
O1 Si1 O1 180(2) 51_565 3_656
O1 Si1 O1 109.471(7) 51_565 52_655
O1 Si1 O1 70.529(1) 3_656 52_655
O1 Si1 O1 70.528(4) 51_565 2_665
O1 Si1 O1 109.472(17) 3_656 2_665
O1 Si1 O1 70.529(1) 52_655 2_665
O1 Si1 O1 109.472(2) 51_565 50_556
O1 Si1 O1 70.528(5) 3_656 50_556
O1 Si1 O1 109.471(7) 52_655 50_556
O1 Si1 O1 180.000(9) 2_665 50_556
O1 Si1 O1 109.471(1) 51_565 49_666
O1 Si1 O1 70.529(1) 3_656 49_666
O1 Si1 O1 109.472(16) 52_655 49_666
O1 Si1 O1 70.529(4) 2_665 49_666
O1 Si1 O1 109.471(3) 50_556 49_666
O1 Si1 O1 70.529(15) 51_565 4_566
O1 Si1 O1 109.5 3_656 4_566
O1 Si1 O1 180(2) 52_655 4_566
O1 Si1 O1 109.5 2_665 4_566
O1 Si1 O1 70.529(14) 50_556 4_566
O1 Si1 O1 70.528(13) 49_666 4_566
O1 Si1 O1 70.529(9) 51_565 .
O1 Si1 O1 109.471(9) 3_656 .
O1 Si1 O1 70.528(4) 52_655 .
O1 Si1 O1 109.471(2) 2_665 .
O1 Si1 O1 70.529(8) 50_556 .
O1 Si1 O1 180.000(9) 49_666 .
O1 Si1 O1 109.472(3) 4_566 .
O3 W1 O2 111.2(12) . .
O3 W1 O2 111.2(12) . 56_565
O2 W1 O2 138(2) . 56_565
O3 W1 O2 111.2(12) . 6_566
O2 W1 O2 89(4) . 6_566
O2 W1 O2 76(3) 56_565 6_566
O3 W1 O2 111.2(12) . 50_556
O2 W1 O2 76(3) . 50_556
O2 W1 O2 89(4) 56_565 50_556
O2 W1 O2 138(2) 6_566 50_556
O3 W1 O2A 94.0(10) . 56_565
O2 W1 O2A 153.9(17) . 56_565
O2 W1 O2A 18.4(12) 56_565 56_565
O2 W1 O2A 87.7(17) 6_566 56_565
O2 W1 O2A 89.5(15) 50_556 56_565
O3 W1 O2A 94.0(10) . 6_566
O2 W1 O2A 89.5(15) . 6_566
O2 W1 O2A 87.7(17) 56_565 6_566
O2 W1 O2A 18.4(12) 6_566 6_566
O2 W1 O2A 153.9(17) 50_556 6_566
O2A W1 O2A 95(4) 56_565 6_566
O3 W1 O2A 94.0(10) . 50_556
O2 W1 O2A 87.7(16) . 50_556
O2 W1 O2A 89.5(15) 56_565 50_556
O2 W1 O2A 153.9(17) 6_566 50_556
O2 W1 O2A 18.4(12) 50_556 50_556
O2A W1 O2A 84(4) 56_565 50_556
O2A W1 O2A 172.0(19) 6_566 50_556
O3 W1 O2A 94.0(10) . .
O2 W1 O2A 18.4(12) . .
O2 W1 O2A 153.9(17) 56_565 .
O2 W1 O2A 89.5(15) 6_566 .
O2 W1 O2A 87.7(17) 50_556 .
O2A W1 O2A 172.0(19) 56_565 .
O2A W1 O2A 84(4) 6_566 .
O2A W1 O2A 95(4) 50_556 .
O3 W1 O1 158.1(11) . .
O2 W1 O1 55.6(16) . .
O2 W1 O1 83.9(13) 56_565 .
O2 W1 O1 55.6(16) 6_566 .
O2 W1 O1 83.9(13) 50_556 .
O2A W1 O1 102.2(13) 56_565 .
O2A W1 O1 70.0(14) 6_566 .
O2A W1 O1 102.2(13) 50_556 .
O2A W1 O1 70.1(14) . .
O3 W1 O1 158.1(11) . 50_556
O2 W1 O1 83.9(13) . 50_556
O2 W1 O1 55.6(16) 56_565 50_556
O2 W1 O1 83.9(13) 6_566 50_556
O2 W1 O1 55.6(16) 50_556 50_556
O2A W1 O1 70.1(14) 56_565 50_556
O2A W1 O1 102.2(13) 6_566 50_556
O2A W1 O1 70.1(14) 50_556 50_556
O2A W1 O1 102.2(13) . 50_556
O1 W1 O1 44(2) . 50_556
C3 C1 C3 114(10) . 7_665
C3 C1 C3 114(10) . 10_656
C3 C1 C3 114(10) 7_665 10_656
C3 C1 C1 76(10) . 73_566
C3 C1 C1 76(10) 7_665 73_566
C3 C1 C1 76(10) 10_656 73_566
C3 C1 C3 58(10) . 82_465
C3 C1 C3 58(10) 7_665 82_465
C3 C1 C3 127(10) 10_656 82_465
C1 C1 C3 51(10) 73_566 82_465
C3 C1 C3 127(10) . 73_566
C3 C1 C3 58(10) 7_665 73_566
C3 C1 C3 58(10) 10_656 73_566
C1 C1 C3 51(10) 73_566 73_566
C3 C1 C3 84(10) 82_465 73_566
C3 C1 C3 58(10) . 79_456
C3 C1 C3 127(10) 7_665 79_456
C3 C1 C3 58(10) 10_656 79_456
C1 C1 C3 51(10) 73_566 79_456
C3 C1 C3 84(10) 82_465 79_456
C3 C1 C3 84(10) 73_566 79_456
C3 C1 C2 73(10) . 10_656
C3 C1 C2 163(10) 7_665 10_656
C3 C1 C2 73(10) 10_656 10_656
C1 C1 C2 121(10) 73_566 10_656
C3 C1 C2 131(4) 82_465 10_656
C3 C1 C2 131(4) 73_566 10_656
C3 C1 C2 70(10) 79_456 10_656
C3 C1 C2 163(10) . 7_665
C3 C1 C2 73(10) 7_665 7_665
C3 C1 C2 73(10) 10_656 7_665
C1 C1 C2 121(10) 73_566 7_665
C3 C1 C2 131(4) 82_465 7_665
C3 C1 C2 70(10) 73_566 7_665
C3 C1 C2 131(4) 79_456 7_665
C2 C1 C2 96(10) 10_656 7_665
C3 C1 C2 73(10) . .
C3 C1 C2 73(10) 7_665 .
C3 C1 C2 163(10) 10_656 .
C1 C1 C2 121(10) 73_566 .
C3 C1 C2 70(10) 82_465 .
C3 C1 C2 131(4) 73_566 .
C3 C1 C2 131(4) 79_456 .
C2 C1 C2 96(10) 10_656 .
C2 C1 C2 96(10) 7_665 .
C3 C1 C4 169(10) . 10_656
C3 C1 C4 62(3) 7_665 10_656
C3 C1 C4 62(3) 10_656 10_656
C1 C1 C4 93(9) 73_566 10_656
C3 C1 C4 115(10) 82_465 10_656
C3 C1 C4 43(10) 73_566 10_656
C3 C1 C4 115(10) 79_456 10_656
C2 C1 C4 113(8) 10_656 10_656
C2 C1 C4 28(6) 7_665 10_656
C2 C1 C4 113(9) . 10_656
C3 C1 C4 62(3) . 7_665
C3 C1 C4 62(3) 7_665 7_665
C3 C1 C4 169(10) 10_656 7_665
C1 C1 C4 93(9) 73_566 7_665
C3 C1 C4 43(10) 82_465 7_665
C3 C1 C4 115(10) 73_566 7_665
C3 C1 C4 115(10) 79_456 7_665
C2 C1 C4 113(8) 10_656 7_665
C2 C1 C4 113(9) 7_665 7_665
C2 C1 C4 28(6) . 7_665
C4 C1 C4 119.7(19) 10_656 7_665
C4 C2 C1 110(10) 7_665 .
C4 C2 C3 86(10) 7_665 .
C1 C2 C3 44(9) . .
C4 C2 C3 86(10) 7_665 7_665
C1 C2 C3 44(9) . 7_665
C3 C2 C3 75(10) . 7_665
C4 C2 C3 56(10) 7_665 82_465
C1 C2 C3 54(10) . 82_465
C3 C2 C3 46(10) . 82_465
C3 C2 C3 46(10) 7_665 82_465
C4 C2 C2 132(10) 7_665 10_656
C1 C2 C2 42(7) . 10_656
C3 C2 C2 46(10) . 10_656
C3 C2 C2 85(10) 7_665 10_656
C3 C2 C2 86(9) 82_465 10_656
C4 C2 C2 132(10) 7_665 7_665
C1 C2 C2 42(7) . 7_665
C3 C2 C2 85(10) . 7_665
C3 C2 C2 46(10) 7_665 7_665
C3 C2 C2 86(9) 82_465 7_665
C2 C2 C2 59.998(17) 10_656 7_665
C2 C4 C3 87(10) 10_656 79_456
C2 C4 C3 60(10) 10_656 .
C3 C4 C3 45(10) 79_456 .
C2 C4 C3 60(10) 10_656 10_656
C3 C4 C3 45(10) 79_456 10_656
C3 C4 C3 64(10) . 10_656
C2 C4 C5 144(10) 10_656 4_566
C3 C4 C5 129(10) 79_456 4_566
C3 C4 C5 144(10) . 4_566
C3 C4 C5 144(10) 10_656 4_566
C2 C4 C1 42(10) 10_656 .
C3 C4 C1 45(10) 79_456 .
C3 C4 C1 34(8) . .
C3 C4 C1 34(8) 10_656 .
C5 C4 C1 173(10) 4_566 .
C6 C5 C4 115(10) . 4_566
C1 C3 C3 73(10) . 82_465
C1 C3 C3 73(10) . 79_456
C3 C3 C3 97(10) 82_465 79_456
C1 C3 C4 146(10) . 82_465
C3 C3 C4 85(10) 82_465 82_465
C3 C3 C4 85(10) 79_456 82_465
C1 C3 C1 53(10) . 73_566
C3 C3 C1 49(10) 82_465 73_566
C3 C3 C1 49(10) 79_456 73_566
C4 C3 C1 92(10) 82_465 73_566
C1 C3 C2 63(10) . 10_656
C3 C3 C2 136(10) 82_465 10_656
C3 C3 C2 71(10) 79_456 10_656
C4 C3 C2 134(10) 82_465 10_656
C1 C3 C2 100(10) 73_566 10_656
C1 C3 C2 63(10) . .
C3 C3 C2 71(10) 82_465 .
C3 C3 C2 136(10) 79_456 .
C4 C3 C2 134(10) 82_465 .
C1 C3 C2 100(10) 73_566 .
C2 C3 C2 88(10) 10_656 .
C1 C3 C2 109(10) . 79_456
C3 C3 C2 63(10) 82_465 79_456
C3 C3 C2 63(10) 79_456 79_456
C4 C3 C2 37(10) 82_465 79_456
C1 C3 C2 56(10) 73_566 79_456
C2 C3 C2 133(9) 10_656 79_456
C2 C3 C2 133(9) . 79_456
C1 C3 C4 84(9) . 7_665
C3 C3 C4 50(10) 82_465 7_665
C3 C3 C4 145(10) 79_456 7_665
C4 C3 C4 101(10) 82_465 7_665
C1 C3 C4 96(8) 73_566 7_665
C2 C3 C4 121(10) 10_656 7_665
C2 C3 C4 34(6) . 7_665
C2 C3 C4 103(10) 79_456 7_665
C1 C3 C4 84(9) . .
C3 C3 C4 145(10) 82_465 .
C3 C3 C4 50(10) 79_456 .
C4 C3 C4 101(10) 82_465 .
C1 C3 C4 96(8) 73_566 .
C2 C3 C4 34(6) 10_656 .
C2 C3 C4 121(10) . .
C2 C3 C4 103(10) 79_456 .
C4 C3 C4 154(10) 7_665 .
C1 C3 C3 33(8) . 7_665
C3 C3 C3 41(10) 82_465 7_665
C3 C3 C3 90.00(5) 79_456 7_665
C4 C3 C3 125(10) 82_465 7_665
C1 C3 C3 48(10) 73_566 7_665
C2 C3 C3 95(10) 10_656 7_665
C2 C3 C3 52(9) . 7_665
C2 C3 C3 94(9) 79_456 7_665
C4 C3 C3 58(7) 7_665 7_665
C4 C3 C3 116(8) . 7_665
C1 C3 C3 33(8) . 10_656
C3 C3 C3 89.998(14) 82_465 10_656
C3 C3 C3 41(10) 79_456 10_656
C4 C3 C3 125(10) 82_465 10_656
C1 C3 C3 48(10) 73_566 10_656
C2 C3 C3 52(9) 10_656 10_656
C2 C3 C3 95(10) . 10_656
C2 C3 C3 94(9) 79_456 10_656
C4 C3 C3 116(8) 7_665 10_656
C4 C3 C3 58(7) . 10_656
C3 C3 C3 60.00(3) 7_665 10_656

loop_
_geom_bond_atom_site_label_1
_geom_bond_atom_site_label_2
_geom_bond_distance
_geom_bond_site_symmetry_2
O3 W1 1.69(4) .
O2 O2A 0.62(4) .
O2 W1 1.820(16) 59_655
O2 W1 1.820(16) .
O1 Si1 1.56(6) .
O1 O1 1.80(7) 52_655
O1 O1 1.80(7) 50_556
O1 O1 1.80(7) 51_565
O1 W1 2.41(3) 59_655
O1 W1 2.41(3) 53_666
O1 W1 2.41(3) .
O2A W1 1.969(19) 59_655
O2A W1 1.969(19) .
Si1 O1 1.56(6) 51_565
Si1 O1 1.56(6) 3_656
Si1 O1 1.56(6) 52_655
Si1 O1 1.56(6) 2_665
Si1 O1 1.56(6) 50_556
Si1 O1 1.56(6) 49_666
Si1 O1 1.56(6) 4_566
W1 O2 1.820(16) 56_565
W1 O2 1.820(16) 6_566
W1 O2 1.820(16) 50_556
W1 O2A 1.969(19) 56_565
W1 O2A 1.969(19) 6_566
W1 O2A 1.969(19) 50_556
W1 O1 2.41(3) 50_556
C1 C3 1.1(2) .
C1 C3 1.1(2) 7_665
C1 C3 1.1(2) 10_656
C1 C1 1.1(5) 73_566
C1 C3 1.33(18) 82_465
C1 C3 1.33(18) 73_566
C1 C3 1.33(18) 79_456
C1 C2 1.36(15) 10_656
C1 C2 1.36(15) 7_665
C1 C2 1.36(15) .
C1 C4 1.89(13) 10_656
C1 C4 1.89(13) 7_665
C2 C4 0.93(15) 7_665
C2 C3 1.5(2) .
C2 C3 1.5(2) 7_665
C2 C3 1.5(3) 82_465
C2 C2 2.0(2) 10_656
C2 C2 2.0(2) 7_665
C4 C2 0.93(15) 10_656
C4 C3 1.3(2) 79_456
C4 C3 1.68(14) .
C4 C3 1.68(14) 10_656
C4 C5 1.7(3) 4_566
C6 C5 1.5(3) .
C5 C4 1.7(3) 4_566
C3 C3 1.2(3) 82_465
C3 C3 1.2(3) 79_456
C3 C4 1.3(2) 82_465
C3 C1 1.33(18) 73_566
C3 C2 1.5(2) 10_656
C3 C2 1.5(3) 79_456
C3 C4 1.68(14) 7_665
C3 C3 1.8(4) 7_665
C3 C3 1.8(4) 10_656
